data_4026160
loop_
_publ_author_name
'Praveen Kumar'
'Puhui Li'
'Ilia Korboukh'
'Tony L. Wang'
'Hemant Yennawar'
'Steven M. Weinreb'

_publ_section_title
;
 Further Studies of Intramolecular Michael Reactions of Nitrosoalkenes for
 Construction of Functionalized Bridged Ring Systems
;
_journal_name_full 'Journal of Organic Chemistry'
_journal_page_first 2094
_journal_page_last 2101
_journal_paper_doi 10.1021/jo1024392
_journal_volume 76
_journal_year 2011
_chemical_formula_moiety 'C22 H23 N O7 S2'
_chemical_formula_sum 'C22 H23 N O7 S2'
_chemical_formula_weight 477.53
_chemical_name_systematic
; 
 ? 
;
_space_group_IT_number 14
_symmetry_cell_setting monoclinic
_symmetry_space_group_name_Hall '-P 2yn'
_symmetry_space_group_name_H-M 'P 1 21/n 1'
_atom_sites_solution_hydrogens geom
_atom_sites_solution_primary direct
_atom_sites_solution_secondary difmap
_audit_creation_method SHELXL-97
_cell_angle_alpha 90.00
_cell_angle_beta 111.923(3)
_cell_angle_gamma 90.00
_cell_formula_units_Z 4
_cell_length_a 9.1596(17)
_cell_length_b 25.648(5)
_cell_length_c 10.427(2)
_cell_measurement_reflns_used 6605
_cell_measurement_temperature 298(2)
_cell_measurement_theta_max 27.504
_cell_measurement_theta_min 2.250
_cell_volume 2272.4(8)
_computing_cell_refinement 'Bruker SMART'
_computing_data_collection 'Bruker SMART'
_computing_data_reduction 'Bruker SAINT'
_computing_molecular_graphics 'Bruker SHELXTL'
_computing_publication_material 'Bruker SHELXTL'
_computing_structure_refinement 'SHELXL-97 (Sheldrick, 1997)'
_computing_structure_solution 'SHELXS-97 (Sheldrick, 1990)'
_diffrn_ambient_temperature 298(2)
_diffrn_measured_fraction_theta_full 0.995
_diffrn_measured_fraction_theta_max 0.995
_diffrn_measurement_device_type 'CCD area detector'
_diffrn_measurement_method 'phi and omega scans'
_diffrn_radiation_monochromator graphite
_diffrn_radiation_source 'fine-focus sealed tube'
_diffrn_radiation_type MoK\a
_diffrn_radiation_wavelength 0.71073
_diffrn_reflns_av_R_equivalents 0.0168
_diffrn_reflns_av_sigmaI/netI 0.0196
_diffrn_reflns_limit_h_max 12
_diffrn_reflns_limit_h_min -12
_diffrn_reflns_limit_k_max 34
_diffrn_reflns_limit_k_min -34
_diffrn_reflns_limit_l_max 11
_diffrn_reflns_limit_l_min -13
_diffrn_reflns_number 17699
_diffrn_reflns_theta_full 28.29
_diffrn_reflns_theta_max 28.29
_diffrn_reflns_theta_min 2.25
_exptl_absorpt_coefficient_mu 0.278
_exptl_absorpt_correction_T_max 0.950
_exptl_absorpt_correction_T_min 0.912
_exptl_absorpt_correction_type multi-scan
_exptl_absorpt_process_details SADABS
_exptl_crystal_colour colorless
_exptl_crystal_density_diffrn 1.396
_exptl_crystal_description block
_exptl_crystal_F_000 1000
_exptl_crystal_size_max 0.32
_exptl_crystal_size_mid 0.28
_exptl_crystal_size_min 0.17
_refine_diff_density_max 0.321
_refine_diff_density_min -0.212
_refine_diff_density_rms 0.044
_refine_ls_extinction_method none
_refine_ls_goodness_of_fit_ref 1.022
_refine_ls_hydrogen_treatment noref
_refine_ls_matrix_type full
_refine_ls_number_parameters 291
_refine_ls_number_reflns 5617
_refine_ls_number_restraints 0
_refine_ls_restrained_S_all 1.022
_refine_ls_R_factor_all 0.0608
_refine_ls_R_factor_gt 0.0460
_refine_ls_shift/su_max 0.001
_refine_ls_shift/su_mean 0.000
_refine_ls_structure_factor_coef Fsqd
_refine_ls_weighting_details 'calc w=1/[\s^2^(Fo^2^)+(0.0742P)^2^+0.3641P] where P=(Fo^2^+2Fc^2^)/3'
_refine_ls_weighting_scheme calc
_refine_ls_wR_factor_gt 0.1211
_refine_ls_wR_factor_ref 0.1318
_reflns_number_gt 4340
_reflns_number_total 5617
_reflns_threshold_expression >2sigma(I)
_cod_data_source_file jo1024392_si_001.cif
_cod_data_source_block pxk1s
_cod_original_cell_volume 2272.5(7)
_cod_database_code 4026160

loop_
_symmetry_equiv_pos_as_xyz
'x, y, z'
'-x+1/2, y+1/2, -z+1/2'
'-x, -y, -z'
'x-1/2, -y-1/2, z-1/2'

loop_
_atom_site_label
_atom_site_type_symbol
_atom_site_fract_x
_atom_site_fract_y
_atom_site_fract_z
_atom_site_U_iso_or_equiv
_atom_site_adp_type
_atom_site_occupancy
_atom_site_symmetry_multiplicity
_atom_site_calc_flag
_atom_site_refinement_flags
C1 C 0.6864(3) -0.13624(9) 0.7216(3) 0.0833(7) Uani 1 1 d .
H1A H 0.7010 -0.1515 0.8096 0.125 Uiso 1 1 calc R
H1B H 0.6844 -0.1633 0.6573 0.125 Uiso 1 1 calc R
H1C H 0.5887 -0.1175 0.6878 0.125 Uiso 1 1 calc R
C2 C 0.8193(2) -0.09957(7) 0.7375(2) 0.0542(4) Uani 1 1 d .
C3 C 0.9091(2) -0.07878(8) 0.8646(2) 0.0592(5) Uani 1 1 d .
H3 H 0.8872 -0.0881 0.9418 0.071 Uiso 1 1 calc R
C4 C 1.0311(2) -0.04448(8) 0.88003(18) 0.0575(4) Uani 1 1 d .
H4 H 1.0909 -0.0310 0.9665 0.069 Uiso 1 1 calc R
C5 C 1.0624(2) -0.03066(7) 0.76495(18) 0.0490(4) Uani 1 1 d .
C6 C 0.9752(2) -0.05118(7) 0.63696(19) 0.0577(4) Uani 1 1 d .
H6 H 0.9976 -0.0421 0.5599 0.069 Uiso 1 1 calc R
C7 C 0.8542(2) -0.08525(7) 0.6244(2) 0.0592(4) Uani 1 1 d .
H7 H 0.7948 -0.0989 0.5380 0.071 Uiso 1 1 calc R
O7 O 1.13177(15) 0.06543(5) 0.70954(13) 0.0559(3) Uani 1 1 d .
N1 N 1.04837(16) 0.08854(6) 0.79008(14) 0.0493(3) Uani 1 1 d .
C9 C 1.0226(3) 0.16511(8) 0.6293(2) 0.0655(5) Uani 1 1 d .
H9A H 0.9739 0.1480 0.5405 0.079 Uiso 1 1 calc R
H9B H 1.1326 0.1718 0.6465 0.079 Uiso 1 1 calc R
C10 C 0.9354(3) 0.21534(8) 0.6370(2) 0.0708(6) Uani 1 1 d .
H10 H 0.9641 0.2456 0.5942 0.085 Uiso 1 1 calc R
C11 C 0.9771(3) 0.22077(8) 0.7922(2) 0.0680(5) Uani 1 1 d .
H11A H 0.9217 0.2492 0.8155 0.082 Uiso 1 1 calc R
H11B H 1.0895 0.2239 0.8435 0.082 Uiso 1 1 calc R
C12 C 0.9126(2) 0.16699(6) 0.80886(17) 0.0483(4) Uani 1 1 d .
H12 H 0.9231 0.1574 0.9029 0.058 Uiso 1 1 calc R
C13 C 0.7415(2) 0.16852(7) 0.69855(17) 0.0501(4) Uani 1 1 d .
C14 C 0.7593(3) 0.20496(8) 0.5855(2) 0.0674(5) Uani 1 1 d .
H14A H 0.7226 0.1879 0.4961 0.081 Uiso 1 1 calc R
H14B H 0.7009 0.2371 0.5782 0.081 Uiso 1 1 calc R
C15 C 0.6857(2) 0.11386(8) 0.6440(2) 0.0575(4) Uani 1 1 d .
C16 C 0.6370(3) 0.02943(8) 0.7091(3) 0.0865(8) Uani 1 1 d .
H16A H 0.5370 0.0279 0.6337 0.130 Uiso 1 1 calc R
H16B H 0.6301 0.0117 0.7878 0.130 Uiso 1 1 calc R
H16C H 0.7155 0.0129 0.6826 0.130 Uiso 1 1 calc R
C17 C 0.6320(2) 0.17289(7) 0.92863(19) 0.0520(4) Uani 1 1 d .
C18 C 0.5454(2) 0.13072(7) 0.9453(2) 0.0577(4) Uani 1 1 d .
H18 H 0.4709 0.1147 0.8686 0.069 Uiso 1 1 calc R
C19 C 0.5710(2) 0.11294(8) 1.0764(2) 0.0637(5) Uani 1 1 d .
H19 H 0.5129 0.0850 1.0887 0.076 Uiso 1 1 calc R
C20 C 0.6822(2) 0.13632(9) 1.1892(2) 0.0672(5) Uani 1 1 d .
H20 H 0.6998 0.1238 1.2774 0.081 Uiso 1 1 calc R
C21 C 0.7683(3) 0.17832(9) 1.1730(2) 0.0692(5) Uani 1 1 d .
H21 H 0.8433 0.1939 1.2500 0.083 Uiso 1 1 calc R
C22 C 0.7429(2) 0.19713(7) 1.0424(2) 0.0608(5) Uani 1 1 d .
H22 H 0.7994 0.2257 1.0308 0.073 Uiso 1 1 calc R
C8 C 1.00341(19) 0.13371(6) 0.74414(17) 0.0469(3) Uani 1 1 d .
O1 O 1.29098(19) -0.00319(6) 0.6892(2) 0.0879(5) Uani 1 1 d .
O2 O 1.30470(17) 0.02151(6) 0.92280(18) 0.0814(5) Uani 1 1 d .
O3 O 0.44544(16) 0.17992(7) 0.66849(17) 0.0800(4) Uani 1 1 d .
O4 O 0.6271(2) 0.25235(6) 0.77609(19) 0.0817(5) Uani 1 1 d .
O5 O 0.68001(16) 0.08366(5) 0.74450(15) 0.0631(3) Uani 1 1 d .
O6 O 0.6592(2) 0.09992(7) 0.52852(17) 0.0923(5) Uani 1 1 d .
S1 S 1.21676(5) 0.011935(18) 0.78069(6) 0.06058(15) Uani 1 1 d .
S2 S 0.59699(5) 0.197348(18) 0.76187(5) 0.05978(15) Uani 1 1 d .

loop_
_atom_site_aniso_label
_atom_site_aniso_U_11
_atom_site_aniso_U_22
_atom_site_aniso_U_33
_atom_site_aniso_U_23
_atom_site_aniso_U_13
_atom_site_aniso_U_12
C1 0.0787(14) 0.0675(13) 0.117(2) -0.0008(13) 0.0517(15) -0.0089(11)
C2 0.0576(10) 0.0450(8) 0.0649(11) 0.0021(8) 0.0284(9) 0.0082(7)
C3 0.0674(11) 0.0659(11) 0.0517(10) 0.0124(8) 0.0306(9) 0.0131(9)
C4 0.0587(10) 0.0680(11) 0.0410(9) -0.0064(8) 0.0132(8) 0.0112(8)
C5 0.0485(8) 0.0481(8) 0.0507(9) -0.0075(7) 0.0190(7) 0.0032(7)
C6 0.0719(11) 0.0614(10) 0.0446(9) -0.0080(8) 0.0274(9) -0.0085(9)
C7 0.0662(11) 0.0586(10) 0.0521(10) -0.0123(8) 0.0211(9) -0.0084(8)
O7 0.0611(7) 0.0543(7) 0.0603(8) -0.0084(5) 0.0318(6) 0.0014(5)
N1 0.0515(8) 0.0550(8) 0.0418(7) -0.0051(6) 0.0179(6) 0.0066(6)
C9 0.0736(12) 0.0656(12) 0.0655(12) 0.0048(9) 0.0353(10) -0.0016(9)
C10 0.0857(14) 0.0543(10) 0.0804(15) 0.0144(10) 0.0403(12) 0.0019(10)
C11 0.0644(12) 0.0514(10) 0.0833(15) -0.0105(10) 0.0218(11) -0.0020(8)
C12 0.0516(9) 0.0493(9) 0.0407(8) -0.0031(7) 0.0133(7) 0.0071(7)
C13 0.0518(9) 0.0508(9) 0.0429(9) 0.0047(7) 0.0121(7) 0.0076(7)
C14 0.0826(14) 0.0644(11) 0.0530(11) 0.0199(9) 0.0227(10) 0.0167(10)
C15 0.0491(9) 0.0607(11) 0.0555(11) -0.0043(8) 0.0114(8) 0.0051(8)
C16 0.0748(14) 0.0533(11) 0.137(2) -0.0115(13) 0.0466(15) -0.0088(10)
C17 0.0468(8) 0.0502(9) 0.0614(10) -0.0071(7) 0.0230(8) 0.0058(7)
C18 0.0505(9) 0.0580(10) 0.0648(12) -0.0127(8) 0.0218(8) -0.0048(8)
C19 0.0675(11) 0.0605(11) 0.0721(13) -0.0076(9) 0.0364(10) -0.0057(9)
C20 0.0706(12) 0.0762(13) 0.0619(12) -0.0071(10) 0.0327(10) 0.0016(10)
C21 0.0647(12) 0.0831(14) 0.0627(12) -0.0248(10) 0.0272(10) -0.0102(10)
C22 0.0587(10) 0.0575(10) 0.0726(13) -0.0178(9) 0.0320(10) -0.0080(8)
C8 0.0460(8) 0.0513(9) 0.0404(8) -0.0038(7) 0.0127(6) -0.0004(7)
O1 0.0768(10) 0.0700(9) 0.1436(16) -0.0213(9) 0.0720(11) -0.0035(7)
O2 0.0547(8) 0.0701(9) 0.0915(12) -0.0117(8) -0.0047(7) -0.0002(7)
O3 0.0512(8) 0.0980(11) 0.0771(10) 0.0123(8) 0.0080(7) 0.0168(7)
O4 0.0950(11) 0.0493(7) 0.1114(13) 0.0146(8) 0.0505(10) 0.0227(7)
O5 0.0640(8) 0.0493(7) 0.0803(9) -0.0012(6) 0.0321(7) 0.0004(6)
O6 0.1140(14) 0.0899(12) 0.0610(10) -0.0203(8) 0.0189(9) -0.0094(10)
S1 0.0461(2) 0.0538(3) 0.0817(4) -0.0132(2) 0.0237(2) 0.00081(18)
S2 0.0538(3) 0.0539(3) 0.0687(3) 0.0084(2) 0.0196(2) 0.01547(19)

loop_
_atom_type_symbol
_atom_type_description
_atom_type_scat_dispersion_real
_atom_type_scat_dispersion_imag
_atom_type_scat_source
C C 0.0033 0.0016 'International Tables Vol C Tables 4.2.6.8 and 6.1.1.4'
H H 0.0000 0.0000 'International Tables Vol C Tables 4.2.6.8 and 6.1.1.4'
N N 0.0061 0.0033 'International Tables Vol C Tables 4.2.6.8 and 6.1.1.4'
O O 0.0106 0.0060 'International Tables Vol C Tables 4.2.6.8 and 6.1.1.4'
S S 0.1246 0.1234 'International Tables Vol C Tables 4.2.6.8 and 6.1.1.4'

loop_
_geom_angle_atom_site_label_1
_geom_angle_atom_site_label_2
_geom_angle_atom_site_label_3
_geom_angle
C2 C1 H1A 109.5
C2 C1 H1B 109.5
H1A C1 H1B 109.5
C2 C1 H1C 109.5
H1A C1 H1C 109.5
H1B C1 H1C 109.5
C3 C2 C7 118.17(17)
C3 C2 C1 121.16(19)
C7 C2 C1 120.68(19)
C2 C3 C4 121.57(17)
C2 C3 H3 119.2
C4 C3 H3 119.2
C5 C4 C3 118.91(17)
C5 C4 H4 120.5
C3 C4 H4 120.5
C6 C5 C4 120.65(17)
C6 C5 S1 119.12(14)
C4 C5 S1 120.21(14)
C7 C6 C5 119.28(17)
C7 C6 H6 120.4
C5 C6 H6 120.4
C6 C7 C2 121.43(18)
C6 C7 H7 119.3
C2 C7 H7 119.3
N1 O7 S1 110.35(10)
C8 N1 O7 108.77(13)
C8 C9 C10 100.90(16)
C8 C9 H9A 111.6
C10 C9 H9A 111.6
C8 C9 H9B 111.6
C10 C9 H9B 111.6
H9A C9 H9B 109.4
C14 C10 C11 101.75(17)
C14 C10 C9 109.83(18)
C11 C10 C9 101.75(17)
C14 C10 H10 114.1
C11 C10 H10 114.1
C9 C10 H10 114.1
C10 C11 C12 94.77(15)
C10 C11 H11A 112.8
C12 C11 H11A 112.8
C10 C11 H11B 112.8
C12 C11 H11B 112.8
H11A C11 H11B 110.2
C8 C12 C11 99.05(14)
C8 C12 C13 104.67(13)
C11 C12 C13 102.54(14)
C8 C12 H12 116.1
C11 C12 H12 116.1
C13 C12 H12 116.1
C15 C13 C14 112.55(16)
C15 C13 C12 110.84(13)
C14 C13 C12 102.27(15)
C15 C13 S2 108.47(12)
C14 C13 S2 108.81(12)
C12 C13 S2 113.87(12)
C10 C14 C13 103.54(16)
C10 C14 H14A 111.1
C13 C14 H14A 111.1
C10 C14 H14B 111.1
C13 C14 H14B 111.1
H14A C14 H14B 109.0
O6 C15 O5 124.98(19)
O6 C15 C13 124.43(19)
O5 C15 C13 110.48(16)
O5 C16 H16A 109.5
O5 C16 H16B 109.5
H16A C16 H16B 109.5
O5 C16 H16C 109.5
H16A C16 H16C 109.5
H16B C16 H16C 109.5
C22 C17 C18 120.77(18)
C22 C17 S2 119.33(15)
C18 C17 S2 119.87(14)
C19 C18 C17 119.22(18)
C19 C18 H18 120.4
C17 C18 H18 120.4
C20 C19 C18 120.22(19)
C20 C19 H19 119.9
C18 C19 H19 119.9
C19 C20 C21 120.7(2)
C19 C20 H20 119.7
C21 C20 H20 119.7
C22 C21 C20 120.0(2)
C22 C21 H21 120.0
C20 C21 H21 120.0
C21 C22 C17 119.14(19)
C21 C22 H22 120.4
C17 C22 H22 120.4
N1 C8 C9 132.35(16)
N1 C8 C12 120.24(15)
C9 C8 C12 107.41(15)
C15 O5 C16 116.54(18)
O1 S1 O2 121.51(11)
O1 S1 O7 101.15(9)
O2 S1 O7 108.72(8)
O1 S1 C5 109.92(9)
O2 S1 C5 109.31(10)
O7 S1 C5 104.72(8)
O4 S2 O3 118.40(10)
O4 S2 C17 106.91(10)
O3 S2 C17 109.39(9)
O4 S2 C13 107.22(9)
O3 S2 C13 105.91(9)
C17 S2 C13 108.70(8)

loop_
_geom_bond_atom_site_label_1
_geom_bond_atom_site_label_2
_geom_bond_distance
C1 C2 1.497(3)
C1 H1A 0.9600
C1 H1B 0.9600
C1 H1C 0.9600
C2 C3 1.380(3)
C2 C7 1.382(3)
C3 C4 1.383(3)
C3 H3 0.9300
C4 C5 1.381(3)
C4 H4 0.9300
C5 C6 1.379(2)
C5 S1 1.7452(18)
C6 C7 1.378(3)
C6 H6 0.9300
C7 H7 0.9300
O7 N1 1.4558(17)
O7 S1 1.6149(14)
N1 C8 1.262(2)
C9 C8 1.507(3)
C9 C10 1.534(3)
C9 H9A 0.9700
C9 H9B 0.9700
C10 C14 1.521(3)
C10 C11 1.524(3)
C10 H10 0.9800
C11 C12 1.536(3)
C11 H11A 0.9700
C11 H11B 0.9700
C12 C8 1.515(2)
C12 C13 1.561(2)
C12 H12 0.9800
C13 C15 1.528(3)
C13 C14 1.559(3)
C13 S2 1.8403(18)
C14 H14A 0.9700
C14 H14B 0.9700
C15 O6 1.191(2)
C15 O5 1.320(2)
C16 O5 1.455(2)
C16 H16A 0.9600
C16 H16B 0.9600
C16 H16C 0.9600
C17 C22 1.388(3)
C17 C18 1.390(3)
C17 S2 1.762(2)
C18 C19 1.376(3)
C18 H18 0.9300
C19 C20 1.373(3)
C19 H19 0.9300
C20 C21 1.382(3)
C20 H20 0.9300
C21 C22 1.380(3)
C21 H21 0.9300
C22 H22 0.9300
O1 S1 1.4170(16)
O2 S1 1.4191(17)
O3 S2 1.4371(16)
O4 S2 1.4344(16)

loop_
_geom_torsion_atom_site_label_1
_geom_torsion_atom_site_label_2
_geom_torsion_atom_site_label_3
_geom_torsion_atom_site_label_4
_geom_torsion
C7 C2 C3 C4 0.1(3)
C1 C2 C3 C4 -179.36(18)
C2 C3 C4 C5 0.4(3)
C3 C4 C5 C6 -0.8(3)
C3 C4 C5 S1 -179.28(14)
C4 C5 C6 C7 0.9(3)
S1 C5 C6 C7 179.34(15)
C5 C6 C7 C2 -0.5(3)
C3 C2 C7 C6 0.0(3)
C1 C2 C7 C6 179.41(19)
S1 O7 N1 C8 170.33(11)
C8 C9 C10 C14 -71.0(2)
C8 C9 C10 C11 36.2(2)
C14 C10 C11 C12 56.66(17)
C9 C10 C11 C12 -56.74(18)
C10 C11 C12 C8 54.20(16)
C10 C11 C12 C13 -53.15(17)
C8 C12 C13 C15 47.55(18)
C11 C12 C13 C15 150.55(15)
C8 C12 C13 C14 -72.62(17)
C11 C12 C13 C14 30.37(17)
C8 C12 C13 S2 170.18(11)
C11 C12 C13 S2 -86.82(15)
C11 C10 C14 C13 -39.00(19)
C9 C10 C14 C13 68.2(2)
C15 C13 C14 C10 -114.02(18)
C12 C13 C14 C10 4.96(19)
S2 C13 C14 C10 125.73(15)
C14 C13 C15 O6 0.5(3)
C12 C13 C15 O6 -113.4(2)
S2 C13 C15 O6 120.93(19)
C14 C13 C15 O5 176.81(15)
C12 C13 C15 O5 62.96(19)
S2 C13 C15 O5 -62.75(16)
C22 C17 C18 C19 -0.3(3)
S2 C17 C18 C19 -178.25(14)
C17 C18 C19 C20 -0.7(3)
C18 C19 C20 C21 0.8(3)
C19 C20 C21 C22 0.0(3)
C20 C21 C22 C17 -0.9(3)
C18 C17 C22 C21 1.1(3)
S2 C17 C22 C21 179.05(15)
O7 N1 C8 C9 -0.7(3)
O7 N1 C8 C12 179.89(13)
C10 C9 C8 N1 179.67(19)
C10 C9 C8 C12 -0.9(2)
C11 C12 C8 N1 145.49(17)
C13 C12 C8 N1 -108.91(17)
C11 C12 C8 C9 -34.03(18)
C13 C12 C8 C9 71.57(17)
O6 C15 O5 C16 -0.4(3)
C13 C15 O5 C16 -176.69(16)
N1 O7 S1 O1 -179.15(11)
N1 O7 S1 O2 -50.15(13)
N1 O7 S1 C5 66.59(12)
C6 C5 S1 O1 -35.13(18)
C4 C5 S1 O1 143.33(16)
C6 C5 S1 O2 -170.86(14)
C4 C5 S1 O2 7.60(17)
C6 C5 S1 O7 72.80(15)
C4 C5 S1 O7 -108.74(15)
C22 C17 S2 O4 -29.98(16)
C18 C17 S2 O4 148.04(14)
C22 C17 S2 O3 -159.32(14)
C18 C17 S2 O3 18.70(16)
C22 C17 S2 C13 85.47(15)
C18 C17 S2 C13 -96.51(15)
C15 C13 S2 O4 -164.27(13)
C14 C13 S2 O4 -41.53(16)
C12 C13 S2 O4 71.81(15)
C15 C13 S2 O3 -36.96(14)
C14 C13 S2 O3 85.78(15)
C12 C13 S2 O3 -160.88(13)
C15 C13 S2 C17 80.49(13)
C14 C13 S2 C17 -156.77(13)
C12 C13 S2 C17 -43.43(15)
